data_8104925
loop_
_publ_author_name
'Wang, Haifang'

_publ_section_title
;
 The crystal structure of
 3,5-dichloro-6-diazo-2,4-dinitrocyclohexa-2,4-dien-1-one, C6Cl2N4O5
;
_journal_issue 1
_journal_name_full 'Zeitschrift f\"ur Kristallographie - New Crystal Structures'
_journal_page_first 213
_journal_page_last 214
_journal_paper_doi 10.1515/ncrs-2020-0491
_journal_volume 236
_journal_year 2021
_chemical_formula_moiety 'C6 Cl2 N4 O5'
_chemical_formula_sum 'C6 Cl2 N4 O5'
_chemical_formula_weight 279.00
_chemical_name_systematic
;
6-diazo-3,5-dichloro-2,4-dinitrocyclohexadiene-1-one
;
_space_group_crystal_system orthorhombic
_space_group_IT_number 19
_space_group_name_Hall 'P 2ac 2ab'
_space_group_name_H-M_alt 'P 21 21 21'
_atom_sites_solution_hydrogens .
_atom_sites_solution_primary dual
_cell_angle_alpha 90
_cell_angle_beta 90
_cell_angle_gamma 90
_cell_formula_units_Z 4
_cell_length_a 6.0044(6)
_cell_length_b 8.9660(11)
_cell_length_c 18.0544(18)
_cell_measurement_reflns_used 1215
_cell_measurement_temperature 170
_cell_measurement_theta_max 23.382
_cell_measurement_theta_min 2.537
_cell_volume 971.97(18)
_computing_cell_refinement 'SAINT V8.40A (?, 2016)'
_computing_data_reduction 'SAINT V8.40A (?, 2016)'
_computing_molecular_graphics 'Olex2 (Dolomanov et al., 2009)'
_computing_publication_material 'Olex2 (Dolomanov et al., 2009)'
_computing_structure_refinement 'ShelXL (Sheldrick, 2015)'
_computing_structure_solution 'ShelXT (Sheldrick, 2015)'
_diffrn_ambient_temperature 170.0
_diffrn_measured_fraction_theta_full 0.998
_diffrn_measured_fraction_theta_max 0.996
_diffrn_measurement_device_type 'D8 VENTURE'
_diffrn_measurement_method '\f and \w scans'
_diffrn_radiation_type MoK\a
_diffrn_radiation_wavelength 0.71073
_diffrn_reflns_av_R_equivalents 0.0579
_diffrn_reflns_av_unetI/netI 0.0806
_diffrn_reflns_Laue_measured_fraction_full 0.998
_diffrn_reflns_Laue_measured_fraction_max 0.996
_diffrn_reflns_limit_h_max 7
_diffrn_reflns_limit_h_min -6
_diffrn_reflns_limit_k_max 11
_diffrn_reflns_limit_k_min -7
_diffrn_reflns_limit_l_max 20
_diffrn_reflns_limit_l_min -22
_diffrn_reflns_number 4699
_diffrn_reflns_point_group_measured_fraction_full 0.995
_diffrn_reflns_point_group_measured_fraction_max 0.988
_diffrn_reflns_theta_full 25.242
_diffrn_reflns_theta_max 26.411
_diffrn_reflns_theta_min 2.256
_diffrn_standards_number 0
_exptl_absorpt_coefficient_mu 0.686
_exptl_absorpt_correction_T_max 0.7454
_exptl_absorpt_correction_T_min 0.6395
_exptl_absorpt_correction_type multi-scan
_exptl_absorpt_process_details
;
 'SADABS-2016/2 (Bruker,2016/2) was used for absorption correction.
 wR2(int) was 0.1002 before and 0.0436 after correction. 
The Ratio of minimum to maximum transmission is 0.8579. 
The \l/2 correction factor is Not present.'
;
_exptl_crystal_colour colourless
_exptl_crystal_colour_primary colourless
_exptl_crystal_density_diffrn 1.907
_exptl_crystal_description block
_exptl_crystal_F_000 552
_exptl_crystal_size_max 0.15
_exptl_crystal_size_mid 0.1
_exptl_crystal_size_min 0.08
_refine_diff_density_max 0.314
_refine_diff_density_min -0.312
_refine_diff_density_rms 0.079
_refine_ls_abs_structure_details
;
 Flack x determined using 389 quotients [(I+)-(I-)]/[(I+)+(I-)]
 (Parsons, Flack and Wagner, Acta Cryst. B69 (2013) 249-259).
;
_refine_ls_abs_structure_Flack 0.16(6)
_refine_ls_extinction_coef .
_refine_ls_extinction_method none
_refine_ls_goodness_of_fit_ref 1.115
_refine_ls_hydrogen_treatment undef
_refine_ls_matrix_type full
_refine_ls_number_parameters 154
_refine_ls_number_reflns 1986
_refine_ls_number_restraints 0
_refine_ls_restrained_S_all 1.115
_refine_ls_R_factor_all 0.0911
_refine_ls_R_factor_gt 0.0501
_refine_ls_shift/su_max 0.003
_refine_ls_shift/su_mean 0.001
_refine_ls_structure_factor_coef Fsqd
_refine_ls_weighting_details 'w=1/[\s^2^(Fo^2^)+(0.0219P)^2^+0.3742P] where P=(Fo^2^+2Fc^2^)/3'
_refine_ls_weighting_scheme calc
_refine_ls_wR_factor_gt 0.0826
_refine_ls_wR_factor_ref 0.0987
_reflns_Friedel_coverage 0.669
_reflns_Friedel_fraction_full 0.991
_reflns_Friedel_fraction_max 0.977
_reflns_number_gt 1388
_reflns_number_total 1986
_reflns_threshold_expression 'I > 2\s(I)'
_cod_data_source_file suppl_j_ncrs-2020-0491_suppl.cif
_cod_data_source_block 0702zbdx4_0m
_cod_database_code 8104925
_shelx_space_group_comment
;
The symmetry employed for this shelxl refinement is uniquely defined
by the following loop, which should always be used as a source of
symmetry information in preference to the above space-group names.
They are only intended as comments.
;
_shelx_estimated_absorpt_t_max 0.947
_shelx_estimated_absorpt_t_min 0.904
_olex2_refinement_description
;
;

loop_
_space_group_symop_operation_xyz
'x, y, z'
'-x+1/2, -y, z+1/2'
'-x, y+1/2, -z+1/2'
'x+1/2, -y+1/2, -z'

loop_
_atom_site_label
_atom_site_type_symbol
_atom_site_fract_x
_atom_site_fract_y
_atom_site_fract_z
_atom_site_U_iso_or_equiv
_atom_site_adp_type
_atom_site_occupancy
_atom_site_site_symmetry_order
_atom_site_calc_flag
_atom_site_refinement_flags_posn
_atom_site_refinement_flags_adp
_atom_site_refinement_flags_occupancy
_atom_site_disorder_assembly
_atom_site_disorder_group
C1 C 0.3439(10) 0.3564(7) 0.3284(3) 0.0285(14) Uani 1 1 d . . . . .
C2 C 0.4659(10) 0.4824(7) 0.3529(3) 0.0291(16) Uani 1 1 d . . . . .
C3 C 0.6425(11) 0.4610(7) 0.3995(3) 0.0303(15) Uani 1 1 d . . . . .
C4 C 0.7271(11) 0.3193(7) 0.4229(3) 0.0304(15) Uani 1 1 d . . . . .
C5 C 0.5877(11) 0.1989(7) 0.3960(3) 0.0275(15) Uani 1 1 d . . . . .
C6 C 0.3959(10) 0.2151(7) 0.3518(3) 0.0274(15) Uani 1 1 d . . . . .
Cl1 Cl 0.3803(3) 0.65826(19) 0.33005(10) 0.0447(5) Uani 1 1 d . . . . .
Cl2 Cl 0.2513(3) 0.05980(18) 0.32585(9) 0.0406(4) Uani 1 1 d . . . . .
N1 N 0.7644(11) 0.5919(6) 0.4285(3) 0.0425(15) Uani 1 1 d . . . . .
N2 N 0.1685(9) 0.3776(6) 0.2727(3) 0.0336(14) Uani 1 1 d . . . . .
N3 N 0.6458(9) 0.0613(7) 0.4232(3) 0.0340(13) Uani 1 1 d . . . . .
N4 N 0.7099(11) -0.0395(7) 0.4495(3) 0.0502(18) Uani 1 1 d . . . . .
O1 O 0.8833(10) 0.6617(7) 0.3865(3) 0.0676(17) Uani 1 1 d . . . . .
O2 O 0.7394(11) 0.6173(5) 0.4946(3) 0.0596(16) Uani 1 1 d . . . . .
O3 O 0.8919(9) 0.3009(5) 0.4613(2) 0.0431(13) Uani 1 1 d . . . . .
O4 O -0.0193(7) 0.3269(6) 0.2849(2) 0.0425(13) Uani 1 1 d . . . . .
O5 O 0.2199(7) 0.4436(5) 0.2162(2) 0.0462(13) Uani 1 1 d . . . . .

loop_
_atom_site_aniso_label
_atom_site_aniso_U_11
_atom_site_aniso_U_22
_atom_site_aniso_U_33
_atom_site_aniso_U_23
_atom_site_aniso_U_13
_atom_site_aniso_U_12
Cl2 0.0359(9) 0.0427(10) 0.0432(9) -0.0007(8) -0.0057(10) -0.0089(9)
Cl1 0.0445(11) 0.0388(11) 0.0508(10) 0.0043(9) 0.0020(10) 0.0082(9)
O3 0.040(3) 0.051(3) 0.038(3) -0.002(2) -0.015(3) 0.003(3)
O4 0.021(2) 0.065(4) 0.042(3) -0.001(2) -0.001(2) -0.005(2)
O5 0.039(3) 0.068(3) 0.031(2) 0.019(2) -0.002(2) 0.010(3)
N2 0.025(3) 0.042(4) 0.033(3) -0.005(3) 0.001(3) 0.005(3)
N3 0.035(3) 0.042(4) 0.025(3) 0.001(3) 0.003(3) -0.004(3)
N1 0.044(4) 0.041(4) 0.043(4) -0.005(3) -0.004(4) 0.000(4)
O2 0.079(4) 0.054(3) 0.045(3) -0.012(2) -0.010(3) -0.004(3)
O1 0.061(4) 0.064(4) 0.078(4) -0.018(3) 0.023(3) -0.026(4)
C1 0.021(3) 0.041(4) 0.023(3) 0.003(3) -0.008(3) -0.001(3)
N4 0.061(5) 0.049(4) 0.041(3) 0.009(3) 0.009(3) 0.011(4)
C5 0.029(4) 0.030(4) 0.024(3) 0.004(3) -0.001(3) 0.003(3)
C4 0.030(4) 0.036(4) 0.025(3) -0.002(3) 0.001(3) -0.004(4)
C6 0.019(3) 0.043(4) 0.020(3) 0.004(3) 0.002(3) -0.007(3)
C3 0.029(3) 0.034(4) 0.028(3) -0.003(3) 0.001(3) -0.009(3)
C2 0.027(3) 0.029(4) 0.031(4) 0.001(3) 0.008(3) 0.002(3)

loop_
_atom_type_symbol
_atom_type_description
_atom_type_scat_dispersion_real
_atom_type_scat_dispersion_imag
_atom_type_scat_source
C C 0.0033 0.0016 'International Tables Vol C Tables 4.2.6.8 and 6.1.1.4'
Cl Cl 0.1484 0.1585 'International Tables Vol C Tables 4.2.6.8 and 6.1.1.4'
N N 0.0061 0.0033 'International Tables Vol C Tables 4.2.6.8 and 6.1.1.4'
O O 0.0106 0.0060 'International Tables Vol C Tables 4.2.6.8 and 6.1.1.4'

loop_
_geom_angle_atom_site_label_1
_geom_angle_atom_site_label_2
_geom_angle_atom_site_label_3
_geom_angle
_geom_angle_site_symmetry_1
_geom_angle_site_symmetry_3
O4 N2 C1 119.0(5) . .
O5 N2 O4 124.0(5) . .
O5 N2 C1 117.0(5) . .
N4 N3 C5 171.7(7) . .
O2 N1 C3 115.6(6) . .
O1 N1 O2 125.8(6) . .
O1 N1 C3 118.6(5) . .
C6 C1 N2 119.6(6) . .
C6 C1 C2 121.5(5) . .
C2 C1 N2 118.8(5) . .
N3 C5 C4 113.7(5) . .
N3 C5 C6 120.2(6) . .
C6 C5 C4 125.8(6) . .
O3 C4 C5 124.0(6) . .
O3 C4 C3 125.2(6) . .
C3 C4 C5 110.9(5) . .
C1 C6 Cl2 123.6(5) . .
C1 C6 C5 117.1(6) . .
C5 C6 Cl2 119.2(5) . .
C4 C3 N1 115.0(5) . .
C2 C3 N1 119.4(6) . .
C2 C3 C4 125.6(6) . .
C1 C2 Cl1 120.3(5) . .
C3 C2 Cl1 120.8(5) . .
C3 C2 C1 118.8(6) . .

loop_
_geom_bond_atom_site_label_1
_geom_bond_atom_site_label_2
_geom_bond_distance
_geom_bond_site_symmetry_2
Cl2 C6 1.706(6) .
Cl1 C2 1.709(6) .
O3 C4 1.219(7) .
O4 N2 1.236(7) .
O5 N2 1.219(6) .
N2 C1 1.468(7) .
N3 N4 1.091(7) .
N3 C5 1.373(8) .
N1 O2 1.224(6) .
N1 O1 1.216(7) .
N1 C3 1.480(8) .
C1 C6 1.372(8) .
C1 C2 1.417(8) .
C5 C4 1.450(8) .
C5 C6 1.409(8) .
C4 C3 1.432(8) .
C3 C2 1.367(8) .
